data_4117649
loop_
_publ_author_name
'Adrian B. Chaplin'
'Joel F. Hooper'
'Andrew S. Weller'
'Michael C. Willis'

_publ_section_title
;
 Intermolecular Hydroacylation: High Activity Rhodium Catalysts Containing
 Small-Bite-Angle Diphosphine Ligands
;
_journal_name_full 'Journal of the American Chemical Society'
_journal_page_first 4885
_journal_page_last 4897
_journal_paper_doi 10.1021/ja211649a
_journal_volume 134
_journal_year 2012
_chemical_formula_moiety 'C27 H47 F P2 Rh, C32 H12 B F24'
_chemical_formula_sum 'C59 H59 B F25 P2 Rh'
_chemical_formula_weight 1418.72
_space_group_IT_number 9
_symmetry_cell_setting monoclinic
_symmetry_space_group_name_Hall 'C -2yc'
_symmetry_space_group_name_H-M 'C 1 c 1'
_atom_sites_solution_hydrogens geom
_atom_sites_solution_primary direct
_atom_sites_solution_secondary difmap
_audit_creation_method SHELXL-97
_cell_angle_alpha 90.00
_cell_angle_beta 113.8213(5)
_cell_angle_gamma 90.00
_cell_formula_units_Z 4
_cell_length_a 23.1637(2)
_cell_length_b 12.7303(2)
_cell_length_c 22.4993(3)
_cell_measurement_reflns_used 8446
_cell_measurement_temperature 150(2)
_cell_measurement_theta_max 29.575
_cell_measurement_theta_min 5.097
_cell_volume 6069.41(14)
_computing_cell_refinement 'Denzo/Scalepack (Otwinowski & Minor 1997)'
_computing_data_collection 'Collect (Nonius BV, 1997-2000)'
_computing_data_reduction 'Denzo/Scalepack (Otwinowski & Minor 1997)'
_computing_molecular_graphics 'ORTEP3 (Farrugia, 1997)'
_computing_publication_material 'Bruker SHELXTL'
_computing_structure_refinement 'SHELXL-97 (Sheldrick, 2008)'
_computing_structure_solution 'SIR2004 (Burla et al., 2005)'
_diffrn_ambient_temperature 150(2)
_diffrn_detector_area_resol_mean 9
_diffrn_measured_fraction_theta_full 0.992
_diffrn_measured_fraction_theta_max 0.992
_diffrn_measurement_device '95mm CCD camera on \k-goniostat'
_diffrn_measurement_device_type KappaCCD
_diffrn_measurement_method CCD
_diffrn_radiation_monochromator 'horizonally mounted graphite crystal'
_diffrn_radiation_source 'fine-focus sealed tube'
_diffrn_radiation_type MoK\a
_diffrn_radiation_wavelength 0.71073
_diffrn_reflns_av_R_equivalents 0.0241
_diffrn_reflns_av_sigmaI/netI 0.0550
_diffrn_reflns_limit_h_max 30
_diffrn_reflns_limit_h_min -30
_diffrn_reflns_limit_k_max 15
_diffrn_reflns_limit_k_min -16
_diffrn_reflns_limit_l_max 29
_diffrn_reflns_limit_l_min -29
_diffrn_reflns_number 12887
_diffrn_reflns_theta_full 27.88
_diffrn_reflns_theta_max 27.88
_diffrn_reflns_theta_min 5.14
_exptl_absorpt_coefficient_mu 0.449
_exptl_absorpt_correction_T_max 1.0
_exptl_absorpt_correction_T_min 0.934
_exptl_absorpt_correction_type multi-scan
_exptl_absorpt_process_details 'Denzo/Scalepack (Otwinowski & Minor 1997)'
_exptl_crystal_colour yellow
_exptl_crystal_density_diffrn 1.553
_exptl_crystal_description prismatic
_exptl_crystal_F_000 2872
_exptl_crystal_size_max 0.22
_exptl_crystal_size_mid 0.16
_exptl_crystal_size_min 0.10
_refine_diff_density_max 0.553
_refine_diff_density_min -0.591
_refine_diff_density_rms 0.062
_refine_ls_abs_structure_details 'Flack H D (1983), 5687 Friedel pairs'
_refine_ls_abs_structure_Flack 0.597(17)
_refine_ls_extinction_method none
_refine_ls_goodness_of_fit_ref 1.022
_refine_ls_hydrogen_treatment constr
_refine_ls_matrix_type full
_refine_ls_number_parameters 896
_refine_ls_number_reflns 12882
_refine_ls_number_restraints 509
_refine_ls_restrained_S_all 1.119
_refine_ls_R_factor_all 0.0513
_refine_ls_R_factor_gt 0.0388
_refine_ls_shift/su_max 0.002
_refine_ls_shift/su_mean 0.000
_refine_ls_structure_factor_coef Fsqd
_refine_ls_weighting_details 'calc w=1/[\s^2^(Fo^2^)+(0.0335P)^2^+5.8912P] where P=(Fo^2^+2Fc^2^)/3'
_refine_ls_weighting_scheme calc
_refine_ls_wR_factor_gt 0.0794
_refine_ls_wR_factor_ref 0.0851
_reflns_number_gt 11210
_reflns_number_total 12882
_reflns_threshold_expression >2sigma(I)
_cod_data_source_file ja211649a_si_001_2.cif
_cod_data_source_block 1b-177abc10
_cod_original_cell_volume 6069.41(13)
_cod_database_code 4117649

loop_
_symmetry_equiv_pos_as_xyz
'x, y, z'
'x, -y, z+1/2'
'x+1/2, y+1/2, z'
'x+1/2, -y+1/2, z+1/2'

loop_
_atom_site_label
_atom_site_type_symbol
_atom_site_fract_x
_atom_site_fract_y
_atom_site_fract_z
_atom_site_U_iso_or_equiv
_atom_site_adp_type
_atom_site_occupancy
_atom_site_symmetry_multiplicity
_atom_site_calc_flag
_atom_site_refinement_flags
_atom_site_disorder_assembly
_atom_site_disorder_group
Rh1 Rh 0.887119(11) 0.198069(19) 0.152601(11) 0.02411(7) Uani 1 1 d . . .
P1 P 0.82936(5) 0.34431(8) 0.11780(5) 0.0311(2) Uani 1 1 d . A .
P2 P 0.87448(4) 0.22406(7) 0.04981(4) 0.02518(19) Uani 1 1 d . A .
C1 C 0.9565(3) 0.0635(5) 0.1992(3) 0.0267(14) Uani 0.559(7) 1 d PGDU A 1
C2 C 0.9790(3) 0.1499(6) 0.2398(4) 0.0349(17) Uani 0.559(7) 1 d PGDU A 1
H2 H 1.0201 0.1763 0.2492 0.042 Uiso 0.559(7) 1 calc PR A 1
C3 C 0.9412(4) 0.1978(7) 0.2667(4) 0.0357(18) Uani 0.559(7) 1 d PGU A 1
H3 H 0.9565 0.2569 0.2945 0.043 Uiso 0.559(7) 1 calc PR A 1
C4 C 0.8810(3) 0.1593(6) 0.2530(3) 0.0336(16) Uani 0.559(7) 1 d PGU A 1
H4 H 0.8552 0.1920 0.2714 0.040 Uiso 0.559(7) 1 calc PR A 1
C5 C 0.8586(3) 0.0729(7) 0.2124(4) 0.0295(15) Uani 0.559(7) 1 d PGU A 1
H5 H 0.8174 0.0466 0.2030 0.035 Uiso 0.559(7) 1 calc PR A 1
C6 C 0.8963(3) 0.0250(6) 0.1855(4) 0.0276(16) Uani 0.559(7) 1 d PGDU A 1
H6 H 0.8810 -0.0340 0.1577 0.033 Uiso 0.559(7) 1 calc PR A 1
F1A F 0.9936(2) 0.0157(3) 0.1725(2) 0.0501(14) Uani 0.559(7) 1 d PDU A 1
C101 C 0.8936(3) 0.1460(6) 0.2512(4) 0.0295(17) Uani 0.441(7) 1 d PGDU A 2
C102 C 0.8704(4) 0.0622(8) 0.2085(5) 0.033(2) Uani 0.441(7) 1 d PGDU A 2
H102 H 0.8304 0.0330 0.2010 0.040 Uiso 0.441(7) 1 calc PR A 2
C103 C 0.9059(5) 0.0212(8) 0.1768(5) 0.0296(19) Uani 0.441(7) 1 d PGU A 2
H103 H 0.8901 -0.0361 0.1476 0.036 Uiso 0.441(7) 1 calc PR A 2
C104 C 0.9646(4) 0.0640(9) 0.1877(4) 0.0301(19) Uani 0.441(7) 1 d PGU A 2
H104 H 0.9888 0.0360 0.1661 0.036 Uiso 0.441(7) 1 calc PR A 2
C105 C 0.9877(4) 0.1478(9) 0.2304(5) 0.0297(18) Uani 0.441(7) 1 d PGU A 2
H105 H 1.0278 0.1770 0.2379 0.036 Uiso 0.441(7) 1 calc PR A 2
C106 C 0.9523(4) 0.1888(8) 0.2622(5) 0.0289(18) Uani 0.441(7) 1 d PGDU A 2
H106 H 0.9681 0.2460 0.2914 0.035 Uiso 0.441(7) 1 calc PR A 2
F1B F 0.8577(3) 0.1856(5) 0.2823(3) 0.065(2) Uani 0.441(7) 1 d PDU A 2
C7 C 0.82550(19) 0.3430(3) 0.03455(19) 0.0353(8) Uani 1 1 d . . .
H7A H 0.8454 0.4053 0.0243 0.042 Uiso 1 1 calc R A .
H7B H 0.7822 0.3328 0.0011 0.042 Uiso 1 1 calc R . .
C8 C 0.8696(2) 0.4707(3) 0.1553(2) 0.0442(11) Uani 1 1 d . . .
C9 C 0.9357(3) 0.4676(4) 0.1565(3) 0.0679(16) Uani 1 1 d . A .
H9A H 0.9584 0.5316 0.1770 0.102 Uiso 1 1 calc R . .
H9B H 0.9329 0.4628 0.1119 0.102 Uiso 1 1 calc R . .
H9C H 0.9583 0.4062 0.1813 0.102 Uiso 1 1 calc R . .
C10 C 0.8365(3) 0.5683(4) 0.1175(3) 0.0733(17) Uani 1 1 d . A .
H10A H 0.7962 0.5776 0.1213 0.110 Uiso 1 1 calc R . .
H10B H 0.8290 0.5598 0.0717 0.110 Uiso 1 1 calc R . .
H10C H 0.8632 0.6300 0.1354 0.110 Uiso 1 1 calc R . .
C11 C 0.8757(3) 0.4773(4) 0.2256(2) 0.0660(15) Uani 1 1 d . A .
H11A H 0.8920 0.4106 0.2478 0.099 Uiso 1 1 calc R . .
H11B H 0.8341 0.4913 0.2257 0.099 Uiso 1 1 calc R . .
H11C H 0.9047 0.5342 0.2482 0.099 Uiso 1 1 calc R . .
C12 C 0.7451(2) 0.3368(4) 0.1093(2) 0.0480(11) Uani 1 1 d . . .
C13 C 0.7050(3) 0.4302(6) 0.0714(4) 0.095(2) Uani 1 1 d . A .
H13A H 0.7144 0.4449 0.0335 0.143 Uiso 1 1 calc R . .
H13B H 0.7150 0.4922 0.0996 0.143 Uiso 1 1 calc R . .
H13C H 0.6602 0.4130 0.0571 0.143 Uiso 1 1 calc R . .
C14 C 0.7415(2) 0.3264(6) 0.1747(3) 0.0789(19) Uani 1 1 d . A .
H14A H 0.6974 0.3168 0.1684 0.118 Uiso 1 1 calc R . .
H14B H 0.7584 0.3902 0.2003 0.118 Uiso 1 1 calc R . .
H14C H 0.7664 0.2656 0.1978 0.118 Uiso 1 1 calc R . .
C15 C 0.7172(2) 0.2369(5) 0.0709(3) 0.0722(16) Uani 1 1 d . A .
H15A H 0.7432 0.1764 0.0931 0.108 Uiso 1 1 calc R . .
H15B H 0.7164 0.2430 0.0272 0.108 Uiso 1 1 calc R . .
H15C H 0.6741 0.2270 0.0678 0.108 Uiso 1 1 calc R . .
C16 C 0.94449(18) 0.2653(3) 0.03641(19) 0.0327(8) Uani 1 1 d . . .
H16 H 0.9591 0.3312 0.0623 0.039 Uiso 1 1 calc R A .
C17 C 1.00058(17) 0.1904(3) 0.0639(2) 0.0376(9) Uani 1 1 d . A .
H17A H 1.0100 0.1758 0.1101 0.045 Uiso 1 1 calc R . .
H17B H 0.9897 0.1231 0.0399 0.045 Uiso 1 1 calc R . .
C18 C 1.05863(18) 0.2373(4) 0.0584(2) 0.0482(11) Uani 1 1 d . . .
H18A H 1.0728 0.2994 0.0872 0.058 Uiso 1 1 calc R A .
H18B H 1.0932 0.1850 0.0730 0.058 Uiso 1 1 calc R . .
C19 C 1.0451(2) 0.2698(4) -0.0106(2) 0.0465(11) Uani 1 1 d . A .
H19A H 1.0351 0.2067 -0.0387 0.056 Uiso 1 1 calc R . .
H19B H 1.0831 0.3031 -0.0120 0.056 Uiso 1 1 calc R . .
C20 C 0.9902(2) 0.3464(4) -0.0367(2) 0.0486(11) Uani 1 1 d . . .
H20A H 0.9818 0.3649 -0.0821 0.058 Uiso 1 1 calc R A .
H20B H 1.0011 0.4116 -0.0105 0.058 Uiso 1 1 calc R . .
C21 C 0.9311(2) 0.2975(4) -0.0338(2) 0.0430(10) Uani 1 1 d . A .
H21A H 0.9184 0.2350 -0.0624 0.052 Uiso 1 1 calc R . .
H21B H 0.8960 0.3488 -0.0494 0.052 Uiso 1 1 calc R . .
C22 C 0.82957(17) 0.1230(3) -0.00995(17) 0.0315(8) Uani 1 1 d . . .
H22 H 0.7983 0.0957 0.0066 0.038 Uiso 1 1 calc R A .
C23 C 0.87045(18) 0.0281(3) -0.0084(2) 0.0387(9) Uani 1 1 d . A .
H23A H 0.9040 0.0504 -0.0223 0.046 Uiso 1 1 calc R . .
H23B H 0.8912 0.0024 0.0369 0.046 Uiso 1 1 calc R . .
C24 C 0.8337(2) -0.0612(3) -0.0513(2) 0.0364(9) Uani 1 1 d . . .
H24A H 0.8054 -0.0923 -0.0328 0.044 Uiso 1 1 calc R A .
H24B H 0.8634 -0.1165 -0.0521 0.044 Uiso 1 1 calc R . .
C25 C 0.79470(19) -0.0251(3) -0.1202(2) 0.0397(9) Uani 1 1 d . A .
H25A H 0.8233 -0.0062 -0.1414 0.048 Uiso 1 1 calc R . .
H25B H 0.7675 -0.0837 -0.1450 0.048 Uiso 1 1 calc R . .
C26 C 0.7538(2) 0.0682(4) -0.1222(2) 0.0402(10) Uani 1 1 d . . .
H26A H 0.7201 0.0453 -0.1087 0.048 Uiso 1 1 calc R A .
H26B H 0.7333 0.0936 -0.1676 0.048 Uiso 1 1 calc R . .
C27 C 0.78961(19) 0.1580(3) -0.0793(2) 0.0407(9) Uani 1 1 d . A .
H27A H 0.7592 0.2121 -0.0785 0.049 Uiso 1 1 calc R . .
H27B H 0.8174 0.1905 -0.0980 0.049 Uiso 1 1 calc R . .
B200 B 0.61706(17) 0.7214(3) 0.82382(19) 0.0227(8) Uani 1 1 d . . .
C201 C 0.67248(15) 0.6368(3) 0.82937(16) 0.0228(7) Uani 1 1 d . . .
C202 C 0.73710(15) 0.6566(3) 0.85946(16) 0.0241(7) Uani 1 1 d . . .
H202 H 0.7508 0.7220 0.8808 0.029 Uiso 1 1 calc R . .
C203 C 0.78286(15) 0.5840(3) 0.85953(16) 0.0255(7) Uani 1 1 d . . .
C204 C 0.76490(16) 0.4882(3) 0.82799(17) 0.0291(8) Uani 1 1 d . . .
H204 H 0.7955 0.4381 0.8284 0.035 Uiso 1 1 calc R . .
C205 C 0.70070(16) 0.4678(3) 0.79575(18) 0.0316(8) Uani 1 1 d D B .
C206 C 0.65620(16) 0.5395(3) 0.79650(17) 0.0279(7) Uani 1 1 d . . .
H206 H 0.6128 0.5226 0.7739 0.033 Uiso 1 1 calc R . .
C207 C 0.85095(16) 0.6082(3) 0.89608(19) 0.0329(8) Uani 1 1 d . . .
F2 F 0.86950(12) 0.5938(4) 0.95926(14) 0.0940(13) Uani 1 1 d . . .
F3 F 0.86566(12) 0.7054(2) 0.8882(2) 0.0785(11) Uani 1 1 d . . .
F4 F 0.88864(11) 0.5477(2) 0.87959(16) 0.0688(9) Uani 1 1 d . . .
C208 C 0.68033(17) 0.3663(3) 0.7605(2) 0.0535(13) Uani 1 1 d D . .
F5 F 0.6549(2) 0.3016(3) 0.7956(2) 0.0763(14) Uani 0.712(6) 1 d PDU B 1
F6 F 0.72423(17) 0.3060(3) 0.7588(3) 0.0708(15) Uani 0.712(6) 1 d PDU B 1
F7 F 0.6315(2) 0.3744(4) 0.7049(2) 0.0704(15) Uani 0.712(6) 1 d PDU B 1
F105 F 0.7067(5) 0.3605(8) 0.7140(4) 0.065(3) Uani 0.288(6) 1 d PDU B 2
F106 F 0.6207(3) 0.3545(8) 0.7263(5) 0.057(3) Uani 0.288(6) 1 d PDU B 2
F107 F 0.7036(6) 0.2826(5) 0.7951(5) 0.091(3) Uani 0.288(6) 1 d PDU B 2
C209 C 0.59749(14) 0.7756(3) 0.75232(16) 0.0217(7) Uani 1 1 d . . .
C210 C 0.62902(15) 0.8638(3) 0.74299(16) 0.0233(7) Uani 1 1 d . . .
H210 H 0.6605 0.8961 0.7799 0.028 Uiso 1 1 calc R . .
C211 C 0.61623(16) 0.9061(3) 0.68194(17) 0.0271(7) Uani 1 1 d . . .
C212 C 0.57090(16) 0.8612(3) 0.62636(17) 0.0291(8) Uani 1 1 d . . .
H212 H 0.5619 0.8897 0.5845 0.035 Uiso 1 1 calc R . .
C213 C 0.53913(16) 0.7731(3) 0.63417(17) 0.0289(8) Uani 1 1 d . . .
C214 C 0.55272(17) 0.7317(3) 0.69592(18) 0.0262(7) Uani 1 1 d . . .
H214 H 0.5305 0.6711 0.6995 0.031 Uiso 1 1 calc R . .
C215 C 0.6519(2) 1.0000(3) 0.67684(19) 0.0404(9) Uani 1 1 d . . .
F8 F 0.71455(12) 0.9890(2) 0.70933(14) 0.0659(8) Uani 1 1 d . . .
F9 F 0.63703(15) 1.0861(2) 0.70170(14) 0.0636(8) Uani 1 1 d . . .
F10 F 0.64116(13) 1.0245(2) 0.61528(11) 0.0566(7) Uani 1 1 d . . .
C216 C 0.48963(19) 0.7213(4) 0.57706(19) 0.0434(10) Uani 1 1 d . . .
F11 F 0.48573(14) 0.7591(3) 0.52021(11) 0.0659(8) Uani 1 1 d . . .
F12 F 0.43264(13) 0.7295(3) 0.57755(16) 0.0873(12) Uani 1 1 d . . .
F13 F 0.49975(15) 0.6178(2) 0.57526(13) 0.0665(8) Uani 1 1 d . . .
C217 C 0.63807(14) 0.8091(3) 0.88159(16) 0.0203(6) Uani 1 1 d . . .
C218 C 0.68214(15) 0.7915(3) 0.94499(16) 0.0216(7) Uani 1 1 d . . .
H218 H 0.7041 0.7265 0.9549 0.026 Uiso 1 1 calc R . .
C219 C 0.69527(14) 0.8658(3) 0.99449(15) 0.0215(7) Uani 1 1 d . . .
C220 C 0.66325(15) 0.9607(3) 0.98241(16) 0.0245(7) Uani 1 1 d . . .
H220 H 0.6723 1.0117 1.0158 0.029 Uiso 1 1 calc R . .
C221 C 0.61773(15) 0.9794(3) 0.92042(16) 0.0240(7) Uani 1 1 d D C .
C222 C 0.60612(15) 0.9062(3) 0.87162(16) 0.0230(7) Uani 1 1 d . . .
H222 H 0.5753 0.9219 0.8295 0.028 Uiso 1 1 calc R . .
C223 C 0.74231(16) 0.8403(3) 1.06126(18) 0.0293(8) Uani 1 1 d . . .
F14 F 0.79484(10) 0.79691(19) 1.06123(10) 0.0417(6) Uani 1 1 d . . .
F15 F 0.72015(12) 0.7723(3) 1.09181(13) 0.0577(8) Uani 1 1 d . . .
F16 F 0.76119(12) 0.9242(2) 1.09961(12) 0.0581(7) Uani 1 1 d . . .
C224 C 0.58307(16) 1.0820(3) 0.90687(16) 0.0361(9) Uani 1 1 d D . .
F17 F 0.5626(5) 1.1075(6) 0.9520(4) 0.051(2) Uani 0.524(17) 1 d PDU C 1
F18 F 0.6233(4) 1.1615(4) 0.9089(6) 0.057(2) Uani 0.524(17) 1 d PDU C 1
F19 F 0.5361(4) 1.0883(7) 0.8502(3) 0.066(2) Uani 0.524(17) 1 d PDU C 1
F117 F 0.6042(5) 1.1514(5) 0.8773(6) 0.060(2) Uani 0.476(17) 1 d PDU C 2
F118 F 0.5215(3) 1.0676(6) 0.8661(5) 0.052(2) Uani 0.476(17) 1 d PDU C 2
F119 F 0.5822(5) 1.1261(7) 0.9595(3) 0.056(2) Uani 0.476(17) 1 d PDU C 2
C225 C 0.55699(15) 0.6623(3) 0.82985(16) 0.0219(7) Uani 1 1 d . . .
C226 C 0.56409(16) 0.5728(3) 0.86849(16) 0.0243(7) Uani 1 1 d . . .
H226 H 0.6048 0.5420 0.8891 0.029 Uiso 1 1 calc R . .
C227 C 0.51363(16) 0.5272(3) 0.87778(16) 0.0247(7) Uani 1 1 d . . .
C228 C 0.45339(16) 0.5694(3) 0.84874(17) 0.0244(7) Uani 1 1 d . . .
H228 H 0.4189 0.5380 0.8547 0.029 Uiso 1 1 calc R . .
C229 C 0.44494(15) 0.6584(3) 0.81104(16) 0.0227(7) Uani 1 1 d . . .
C230 C 0.49571(15) 0.7041(2) 0.80190(16) 0.0222(7) Uani 1 1 d . . .
H230 H 0.4885 0.7656 0.7759 0.027 Uiso 1 1 calc R . .
C231 C 0.52478(18) 0.4346(3) 0.92167(19) 0.0315(9) Uani 1 1 d . . .
F20 F 0.56604(13) 0.36718(19) 0.91582(15) 0.0581(7) Uani 1 1 d . . .
F21 F 0.54792(13) 0.4628(2) 0.98385(11) 0.0535(7) Uani 1 1 d . . .
F22 F 0.47253(12) 0.3799(2) 0.91098(13) 0.0538(7) Uani 1 1 d . . .
C232 C 0.38088(15) 0.7069(3) 0.77868(17) 0.0263(7) Uani 1 1 d . . .
F23 F 0.33478(10) 0.64693(19) 0.78102(13) 0.0477(6) Uani 1 1 d . . .
F24 F 0.37646(11) 0.79905(18) 0.80476(13) 0.0464(6) Uani 1 1 d . . .
F25 F 0.36513(11) 0.7261(2) 0.71539(11) 0.0476(6) Uani 1 1 d . . .

loop_
_atom_site_aniso_label
_atom_site_aniso_U_11
_atom_site_aniso_U_22
_atom_site_aniso_U_33
_atom_site_aniso_U_23
_atom_site_aniso_U_13
_atom_site_aniso_U_12
Rh1 0.02537(12) 0.02374(12) 0.02087(12) 0.00113(13) 0.00692(9) 0.00105(13)
P1 0.0352(5) 0.0300(5) 0.0264(5) -0.0008(4) 0.0108(4) 0.0095(4)
P2 0.0272(4) 0.0265(5) 0.0223(4) 0.0010(4) 0.0106(4) 0.0038(4)
C1 0.031(3) 0.030(2) 0.029(3) 0.005(2) 0.022(2) 0.010(2)
C2 0.030(3) 0.039(3) 0.030(3) 0.012(2) 0.006(2) 0.003(3)
C3 0.045(3) 0.033(3) 0.022(3) 0.000(2) 0.007(2) 0.008(3)
C4 0.037(3) 0.040(3) 0.027(2) 0.009(2) 0.017(2) 0.013(3)
C5 0.026(3) 0.039(3) 0.031(3) 0.013(2) 0.019(2) 0.002(2)
C6 0.033(3) 0.026(2) 0.027(3) 0.004(2) 0.016(2) 0.000(2)
F1A 0.057(3) 0.045(3) 0.057(3) 0.011(2) 0.032(2) 0.025(2)
C101 0.035(3) 0.039(3) 0.023(3) 0.007(2) 0.021(2) 0.013(3)
C102 0.033(3) 0.037(3) 0.032(3) 0.006(3) 0.016(3) 0.007(3)
C103 0.041(3) 0.032(3) 0.022(3) 0.000(3) 0.018(3) 0.007(3)
C104 0.033(3) 0.033(3) 0.028(3) 0.006(3) 0.017(2) 0.004(3)
C105 0.019(3) 0.036(3) 0.033(3) 0.012(3) 0.010(2) 0.004(3)
C106 0.032(3) 0.033(3) 0.020(3) 0.004(2) 0.009(2) 0.005(3)
F1B 0.081(4) 0.080(4) 0.046(3) 0.004(3) 0.038(3) 0.021(3)
C7 0.042(2) 0.032(2) 0.033(2) 0.0044(17) 0.0174(18) 0.0078(17)
C8 0.065(3) 0.028(2) 0.037(2) -0.0041(18) 0.018(2) 0.0098(19)
C9 0.068(3) 0.036(3) 0.096(4) -0.024(3) 0.028(3) -0.019(2)
C10 0.113(5) 0.031(3) 0.064(3) -0.002(2) 0.023(3) 0.017(3)
C11 0.105(4) 0.045(3) 0.043(3) -0.014(2) 0.024(3) -0.007(3)
C12 0.037(2) 0.065(3) 0.040(2) -0.004(2) 0.0146(19) 0.018(2)
C13 0.051(3) 0.107(5) 0.115(6) 0.027(4) 0.020(3) 0.049(3)
C14 0.047(3) 0.143(6) 0.053(3) -0.012(3) 0.027(3) 0.008(3)
C15 0.038(3) 0.098(4) 0.083(4) -0.031(3) 0.026(3) -0.010(3)
C16 0.038(2) 0.0290(19) 0.036(2) -0.0008(16) 0.0201(17) -0.0036(16)
C17 0.0288(18) 0.047(2) 0.038(2) 0.0046(18) 0.0145(17) -0.0022(17)
C18 0.027(2) 0.066(3) 0.050(3) -0.003(2) 0.0133(19) -0.013(2)
C19 0.040(2) 0.062(3) 0.046(3) -0.007(2) 0.025(2) -0.017(2)
C20 0.053(3) 0.052(3) 0.051(3) 0.005(2) 0.032(2) -0.010(2)
C21 0.041(2) 0.054(3) 0.040(2) 0.012(2) 0.024(2) -0.0012(19)
C22 0.0349(19) 0.029(2) 0.0250(18) -0.0014(15) 0.0067(15) 0.0056(15)
C23 0.036(2) 0.031(2) 0.039(2) -0.0032(17) 0.0049(17) 0.0011(16)
C24 0.040(2) 0.030(2) 0.036(2) -0.0044(17) 0.0117(18) -0.0034(17)
C25 0.037(2) 0.038(2) 0.038(2) -0.0079(18) 0.0086(17) -0.0114(17)
C26 0.037(2) 0.050(3) 0.028(2) -0.002(2) 0.0078(18) 0.003(2)
C27 0.039(2) 0.034(2) 0.038(2) 0.0042(18) 0.0047(18) 0.0014(18)
B200 0.0194(17) 0.025(2) 0.0236(19) -0.0023(15) 0.0086(15) -0.0016(14)
C201 0.0234(16) 0.0208(17) 0.0226(17) 0.0005(13) 0.0077(13) 0.0012(13)
C202 0.0286(17) 0.0199(16) 0.0274(18) -0.0051(14) 0.0148(14) -0.0018(13)
C203 0.0241(16) 0.0291(19) 0.0242(17) 0.0011(14) 0.0107(14) 0.0011(14)
C204 0.0280(17) 0.0272(19) 0.0327(19) -0.0038(15) 0.0130(15) 0.0045(14)
C205 0.0292(18) 0.0260(19) 0.035(2) -0.0059(16) 0.0086(16) 0.0021(15)
C206 0.0255(16) 0.0252(18) 0.0307(19) -0.0067(15) 0.0091(15) -0.0006(14)
C207 0.0253(17) 0.034(2) 0.039(2) -0.0041(17) 0.0128(16) 0.0031(15)
F2 0.0388(15) 0.193(4) 0.0364(16) 0.000(2) 0.0008(12) -0.025(2)
F3 0.0326(13) 0.0386(16) 0.143(3) 0.0078(17) 0.0134(17) -0.0098(11)
F4 0.0301(12) 0.0715(19) 0.103(2) -0.0349(17) 0.0246(14) 0.0013(13)
C208 0.031(2) 0.044(3) 0.072(3) -0.029(2) 0.007(2) 0.0044(19)
F5 0.079(3) 0.041(2) 0.104(3) -0.016(2) 0.031(2) -0.020(2)
F6 0.0427(19) 0.049(2) 0.112(3) -0.044(2) 0.023(2) 0.0066(16)
F7 0.074(3) 0.057(3) 0.056(2) -0.031(2) 0.001(2) -0.002(2)
F105 0.069(4) 0.066(4) 0.069(4) -0.033(3) 0.038(3) -0.009(3)
F106 0.045(4) 0.053(4) 0.076(5) -0.029(4) 0.028(3) -0.002(3)
F107 0.095(5) 0.064(4) 0.095(5) -0.014(4) 0.018(4) 0.000(4)
C209 0.0201(15) 0.0232(17) 0.0226(17) -0.0025(13) 0.0096(13) 0.0030(13)
C210 0.0246(16) 0.0241(17) 0.0212(16) -0.0014(13) 0.0092(14) -0.0022(13)
C211 0.0322(18) 0.0277(19) 0.0256(17) 0.0023(14) 0.0159(15) 0.0014(15)
C212 0.0285(17) 0.039(2) 0.0211(17) 0.0004(15) 0.0112(15) 0.0047(15)
C213 0.0239(17) 0.038(2) 0.0229(18) -0.0080(15) 0.0070(14) -0.0002(15)
C214 0.0266(17) 0.0264(18) 0.0248(19) -0.0084(15) 0.0095(15) -0.0051(15)
C215 0.046(2) 0.046(2) 0.034(2) 0.0065(18) 0.0213(19) -0.0075(19)
F8 0.0406(14) 0.081(2) 0.0692(19) 0.0244(16) 0.0147(13) -0.0218(14)
F9 0.105(2) 0.0352(14) 0.0621(18) -0.0051(13) 0.0453(17) -0.0181(14)
F10 0.0801(18) 0.0620(17) 0.0325(13) 0.0089(12) 0.0277(13) -0.0197(14)
C216 0.039(2) 0.062(3) 0.024(2) -0.0121(19) 0.0077(17) -0.007(2)
F11 0.0740(18) 0.087(2) 0.0207(12) -0.0092(13) 0.0021(12) -0.0154(16)
F12 0.0307(14) 0.164(4) 0.060(2) -0.051(2) 0.0104(13) -0.0201(18)
F13 0.082(2) 0.0567(18) 0.0463(16) -0.0252(13) 0.0115(14) -0.0182(15)
C217 0.0198(15) 0.0199(16) 0.0217(16) 0.0023(13) 0.0091(13) -0.0019(12)
C218 0.0220(16) 0.0191(17) 0.0253(17) 0.0016(14) 0.0111(14) 0.0007(13)
C219 0.0181(15) 0.0256(18) 0.0203(16) 0.0000(14) 0.0072(13) -0.0004(13)
C220 0.0254(16) 0.0246(18) 0.0253(17) -0.0058(14) 0.0121(14) -0.0048(14)
C221 0.0256(16) 0.0210(17) 0.0277(18) 0.0010(14) 0.0132(14) 0.0018(13)
C222 0.0205(15) 0.0241(18) 0.0245(17) 0.0022(14) 0.0093(13) 0.0005(13)
C223 0.0254(17) 0.034(2) 0.0285(18) -0.0025(16) 0.0108(15) -0.0006(15)
F14 0.0310(11) 0.0627(16) 0.0282(12) 0.0096(10) 0.0085(9) 0.0194(10)
F15 0.0421(14) 0.092(2) 0.0350(14) 0.0309(14) 0.0111(12) -0.0064(14)
F16 0.0556(15) 0.0540(16) 0.0377(14) -0.0203(12) -0.0090(11) 0.0084(13)
C224 0.045(2) 0.028(2) 0.034(2) -0.0043(17) 0.0142(18) 0.0064(17)
F17 0.057(4) 0.049(3) 0.060(3) -0.001(2) 0.038(3) 0.024(3)
F18 0.064(3) 0.026(2) 0.077(4) 0.011(3) 0.024(3) 0.009(2)
F19 0.078(3) 0.049(3) 0.051(3) 0.001(3) 0.003(3) 0.037(3)
F117 0.075(4) 0.044(3) 0.073(4) 0.028(3) 0.040(3) 0.017(3)
F118 0.045(3) 0.040(3) 0.057(3) 0.003(3) 0.006(2) 0.021(2)
F119 0.063(4) 0.048(4) 0.050(3) -0.015(3) 0.014(3) 0.017(3)
C225 0.0251(16) 0.0171(16) 0.0228(17) -0.0035(13) 0.0088(14) -0.0007(13)
C226 0.0232(15) 0.0248(18) 0.0225(17) 0.0005(14) 0.0066(13) 0.0023(13)
C227 0.0293(17) 0.0208(17) 0.0214(17) -0.0001(13) 0.0075(14) -0.0012(13)
C228 0.0265(17) 0.0257(19) 0.0236(17) 0.0014(14) 0.0129(14) -0.0025(14)
C229 0.0249(16) 0.0215(17) 0.0231(16) -0.0029(13) 0.0112(13) -0.0014(13)
C230 0.0229(15) 0.0196(16) 0.0252(17) -0.0022(13) 0.0107(13) -0.0010(13)
C231 0.032(2) 0.031(2) 0.029(2) 0.0065(17) 0.0093(17) -0.0004(17)
F20 0.0730(17) 0.0333(14) 0.082(2) 0.0245(13) 0.0456(16) 0.0197(13)
F21 0.0720(17) 0.0547(16) 0.0242(12) 0.0116(11) 0.0094(12) -0.0003(13)
F22 0.0496(14) 0.0487(16) 0.0539(16) 0.0268(12) 0.0116(12) -0.0147(12)
C232 0.0245(16) 0.0278(19) 0.0278(18) 0.0025(14) 0.0118(14) 0.0000(14)
F23 0.0230(11) 0.0465(14) 0.0723(17) 0.0192(13) 0.0180(11) -0.0004(10)
F24 0.0385(12) 0.0381(13) 0.0554(15) -0.0071(11) 0.0114(11) 0.0124(10)
F25 0.0351(13) 0.0757(18) 0.0275(12) 0.0124(12) 0.0081(10) 0.0159(12)

loop_
_atom_type_symbol
_atom_type_description
_atom_type_scat_dispersion_real
_atom_type_scat_dispersion_imag
_atom_type_scat_source
C C 0.0033 0.0016 'International Tables Vol C Tables 4.2.6.8 and 6.1.1.4'
H H 0.0000 0.0000 'International Tables Vol C Tables 4.2.6.8 and 6.1.1.4'
B B 0.0013 0.0007 'International Tables Vol C Tables 4.2.6.8 and 6.1.1.4'
F F 0.0171 0.0103 'International Tables Vol C Tables 4.2.6.8 and 6.1.1.4'
P P 0.1023 0.0942 'International Tables Vol C Tables 4.2.6.8 and 6.1.1.4'
Rh Rh -1.1178 0.9187 'International Tables Vol C Tables 4.2.6.8 and 6.1.1.4'

loop_
_geom_angle_atom_site_label_1
_geom_angle_atom_site_label_2
_geom_angle_atom_site_label_3
_geom_angle
P2 Rh1 P1 72.86(3)
P2 Rh1 C102 135.1(2)
P1 Rh1 C102 128.1(2)
P2 Rh1 C101 170.9(2)
P1 Rh1 C101 112.3(2)
C102 Rh1 C101 35.79(12)
P2 Rh1 C1 110.98(16)
P1 Rh1 C1 171.81(18)
C102 Rh1 C1 54.6(3)
C101 Rh1 C1 64.9(3)
P2 Rh1 C6 115.43(19)
P1 Rh1 C6 150.52(17)
C102 Rh1 C6 26.6(4)
C101 Rh1 C6 56.3(4)
C1 Rh1 C6 35.19(10)
P2 Rh1 C103 108.7(2)
P1 Rh1 C103 156.7(2)
C102 Rh1 C103 35.33(17)
C101 Rh1 C103 63.4(2)
C1 Rh1 C103 30.2(4)
C6 Rh1 C103 8.8(4)
P2 Rh1 C106 150.0(2)
P1 Rh1 C106 117.0(3)
C102 Rh1 C106 63.44(17)
C101 Rh1 C106 35.32(12)
C1 Rh1 C106 56.0(4)
C6 Rh1 C106 71.0(4)
C103 Rh1 C106 73.8(2)
P2 Rh1 C2 127.33(19)
P1 Rh1 C2 136.8(2)
C102 Rh1 C2 68.4(3)
C101 Rh1 C2 54.4(3)
C1 Rh1 C2 35.08(10)
C6 Rh1 C2 62.74(14)
C103 Rh1 C2 61.5(4)
C106 Rh1 C2 26.5(4)
P2 Rh1 C5 138.1(2)
P1 Rh1 C5 119.86(19)
C102 Rh1 C5 8.4(4)
C101 Rh1 C5 33.0(4)
C1 Rh1 C5 62.53(16)
C6 Rh1 C5 34.76(12)
C103 Rh1 C5 43.5(3)
C106 Rh1 C5 64.4(3)
C2 Rh1 C5 73.15(15)
P2 Rh1 C3 156.42(19)
P1 Rh1 C3 111.2(2)
C102 Rh1 C3 61.9(4)
C101 Rh1 C3 30.2(3)
C1 Rh1 C3 62.32(16)
C6 Rh1 C3 73.15(15)
C103 Rh1 C3 77.1(4)
C106 Rh1 C3 8.1(4)
C2 Rh1 C3 34.56(12)
C5 Rh1 C3 61.55(15)
P2 Rh1 C104 102.5(2)
P1 Rh1 C104 168.5(2)
C102 Rh1 C104 62.6(2)
C101 Rh1 C104 73.7(2)
C1 Rh1 C104 9.0(3)
C6 Rh1 C104 41.0(3)
C103 Rh1 C104 34.50(14)
C106 Rh1 C104 61.8(2)
C2 Rh1 C104 38.3(4)
C5 Rh1 C104 70.7(3)
C3 Rh1 C104 68.8(3)
C7 P1 C8 106.05(19)
C7 P1 C12 105.86(19)
C8 P1 C12 113.2(2)
C7 P1 Rh1 97.16(12)
C8 P1 Rh1 115.86(14)
C12 P1 Rh1 116.18(16)
C7 P2 C16 104.64(18)
C7 P2 C22 108.26(18)
C16 P2 C22 110.69(17)
C7 P2 Rh1 97.36(12)
C16 P2 Rh1 117.11(13)
C22 P2 Rh1 116.73(12)
F1A C1 C2 120.3(4)
F1A C1 C6 119.7(4)
C2 C1 C6 120.0
F1A C1 Rh1 125.3(3)
C2 C1 Rh1 73.5(3)
C6 C1 Rh1 72.9(3)
C3 C2 C1 120.0
C3 C2 Rh1 74.3(2)
C1 C2 Rh1 71.4(3)
C2 C3 C4 120.0
C2 C3 Rh1 71.2(2)
C4 C3 Rh1 73.4(3)
C5 C4 C3 120.0
C5 C4 Rh1 71.8(3)
C3 C4 Rh1 72.4(3)
C4 C5 C6 120.0
C4 C5 Rh1 73.9(3)
C6 C5 Rh1 71.0(2)
C5 C6 C1 120.0
C5 C6 Rh1 74.2(2)
C1 C6 Rh1 71.9(3)
F1B C101 C102 119.1(4)
F1B C101 C106 120.9(4)
C102 C101 C106 120.0
F1B C101 Rh1 125.1(3)
C102 C101 Rh1 72.1(4)
C106 C101 Rh1 74.5(4)
C103 C102 C101 120.0
C103 C102 Rh1 74.5(3)
C101 C102 Rh1 72.1(3)
C102 C103 C104 120.0
C102 C103 Rh1 70.2(2)
C104 C103 Rh1 74.8(3)
C105 C104 C103 120.0
C105 C104 Rh1 72.9(4)
C103 C104 Rh1 70.7(4)
C104 C105 C106 120.0
C104 C105 Rh1 72.9(4)
C106 C105 Rh1 70.7(2)
C105 C106 C101 120.0
C105 C106 Rh1 74.8(3)
C101 C106 Rh1 70.2(3)
P1 C7 P2 92.58(18)
C9 C8 C10 107.9(5)
C9 C8 C11 108.2(4)
C10 C8 C11 110.2(4)
C9 C8 P1 107.4(3)
C10 C8 P1 113.6(3)
C11 C8 P1 109.4(3)
C14 C12 C15 107.5(5)
C14 C12 C13 110.4(4)
C15 C12 C13 108.0(5)
C14 C12 P1 111.5(3)
C15 C12 P1 106.5(3)
C13 C12 P1 112.7(4)
C17 C16 C21 111.6(3)
C17 C16 P2 114.7(3)
C21 C16 P2 114.8(3)
C18 C17 C16 111.0(3)
C19 C18 C17 111.5(3)
C18 C19 C20 111.4(4)
C19 C20 C21 110.3(4)
C20 C21 C16 109.8(4)
C27 C22 C23 111.7(3)
C27 C22 P2 118.2(3)
C23 C22 P2 111.9(2)
C24 C23 C22 113.3(3)
C23 C24 C25 112.0(3)
C26 C25 C24 112.2(3)
C25 C26 C27 113.7(3)
C26 C27 C22 112.5(3)
C217 B200 C225 103.8(2)
C217 B200 C209 111.7(3)
C225 B200 C209 111.6(3)
C217 B200 C201 114.6(3)
C225 B200 C201 110.9(3)
C209 B200 C201 104.4(3)
C202 C201 C206 114.8(3)
C202 C201 B200 124.9(3)
C206 C201 B200 120.0(3)
C201 C202 C203 122.9(3)
C204 C203 C202 120.5(3)
C204 C203 C207 119.8(3)
C202 C203 C207 119.7(3)
C203 C204 C205 117.9(3)
C206 C205 C204 121.1(3)
C206 C205 C208 120.1(3)
C204 C205 C208 118.8(3)
C205 C206 C201 122.8(3)
F3 C207 F2 106.7(4)
F3 C207 F4 105.9(3)
F2 C207 F4 104.8(3)
F3 C207 C203 113.3(3)
F2 C207 C203 112.2(3)
F4 C207 C203 113.3(3)
F6 C208 F106 125.5(6)
F6 C208 F107 52.3(6)
F106 C208 F107 110.3(6)
F6 C208 F7 114.0(4)
F106 C208 F7 30.1(5)
F107 C208 F7 128.8(6)
F6 C208 F105 50.4(4)
F106 C208 F105 103.3(5)
F107 C208 F105 101.6(5)
F7 C208 F105 76.1(5)
F6 C208 F5 100.4(4)
F106 C208 F5 71.4(5)
F107 C208 F5 50.1(6)
F7 C208 F5 100.7(4)
F105 C208 F5 141.4(5)
F6 C208 C205 116.7(3)
F106 C208 C205 116.8(5)
F107 C208 C205 115.3(5)
F7 C208 C205 113.9(4)
F105 C208 C205 107.5(4)
F5 C208 C205 108.7(3)
C214 C209 C210 115.3(3)
C214 C209 B200 122.4(3)
C210 C209 B200 122.1(3)
C211 C210 C209 122.8(3)
C212 C211 C210 120.7(3)
C212 C211 C215 120.2(3)
C210 C211 C215 119.0(3)
C211 C212 C213 117.6(3)
C212 C213 C214 120.7(3)
C212 C213 C216 120.7(3)
C214 C213 C216 118.5(3)
C209 C214 C213 122.8(3)
F9 C215 F10 105.6(3)
F9 C215 F8 105.3(4)
F10 C215 F8 107.2(3)
F9 C215 C211 112.4(3)
F10 C215 C211 112.9(3)
F8 C215 C211 112.7(3)
F12 C216 F11 107.3(4)
F12 C216 F13 105.3(4)
F11 C216 F13 105.7(3)
F12 C216 C213 112.3(3)
F11 C216 C213 113.5(4)
F13 C216 C213 112.2(3)
C218 C217 C222 115.0(3)
C218 C217 B200 124.3(3)
C222 C217 B200 120.3(3)
C217 C218 C219 122.7(3)
C220 C219 C218 120.4(3)
C220 C219 C223 120.2(3)
C218 C219 C223 119.4(3)
C219 C220 C221 118.4(3)
C222 C221 C220 120.5(3)
C222 C221 C224 120.7(3)
C220 C221 C224 118.8(3)
C221 C222 C217 122.9(3)
F15 C223 F16 106.3(3)
F15 C223 F14 105.8(3)
F16 C223 F14 105.7(3)
F15 C223 C219 112.6(3)
F16 C223 C219 113.2(3)
F14 C223 C219 112.6(3)
F19 C224 F117 78.4(5)
F19 C224 F119 123.0(6)
F117 C224 F119 108.2(5)
F19 C224 F17 108.6(5)
F117 C224 F17 123.1(6)
F119 C224 F17 20.9(5)
F19 C224 F118 27.7(4)
F117 C224 F118 104.6(4)
F119 C224 F118 105.7(4)
F17 C224 F118 87.0(5)
F19 C224 F18 106.1(4)
F117 C224 F18 29.4(4)
F119 C224 F18 84.9(5)
F17 C224 F18 104.1(4)
F118 C224 F18 129.7(5)
F19 C224 C221 114.8(4)
F117 C224 C221 114.3(4)
F119 C224 C221 112.9(4)
F17 C224 C221 112.7(4)
F118 C224 C221 110.4(4)
F18 C224 C221 109.7(4)
C226 C225 C230 115.5(3)
C226 C225 B200 122.3(3)
C230 C225 B200 121.9(3)
C227 C226 C225 122.4(3)
C228 C227 C226 120.8(3)
C228 C227 C231 119.3(3)
C226 C227 C231 119.8(3)
C229 C228 C227 118.2(3)
C228 C229 C230 120.8(3)
C228 C229 C232 120.3(3)
C230 C229 C232 118.9(3)
C229 C230 C225 122.2(3)
F21 C231 F20 106.1(3)
F21 C231 F22 106.4(3)
F20 C231 F22 106.3(3)
F21 C231 C227 111.8(3)
F20 C231 C227 112.6(3)
F22 C231 C227 113.1(3)
F23 C232 F24 106.4(3)
F23 C232 F25 105.5(3)
F24 C232 F25 105.7(3)
F23 C232 C229 113.4(3)
F24 C232 C229 112.7(3)
F25 C232 C229 112.5(3)

loop_
_geom_bond_atom_site_label_1
_geom_bond_atom_site_label_2
_geom_bond_distance
Rh1 P2 2.2353(9)
Rh1 P1 2.2412(10)
Rh1 C102 2.262(10)
Rh1 C101 2.262(7)
Rh1 C1 2.292(6)
Rh1 C6 2.306(8)
Rh1 C103 2.316(11)
Rh1 C106 2.316(10)
Rh1 C2 2.319(8)
Rh1 C5 2.346(8)
Rh1 C3 2.359(8)
Rh1 C104 2.369(10)
P1 C7 1.839(4)
P1 C8 1.880(4)
P1 C12 1.885(4)
P2 C7 1.839(4)
P2 C16 1.842(4)
P2 C22 1.848(4)
C1 F1A 1.374(7)
C1 C2 1.3900
C1 C6 1.3900
C2 C3 1.3900
C3 C4 1.3900
C4 C5 1.3900
C5 C6 1.3900
C101 F1B 1.381(8)
C101 C102 1.3900
C101 C106 1.3900
C102 C103 1.3900
C103 C104 1.3900
C104 C105 1.3900
C105 C106 1.3900
C8 C9 1.520(7)
C8 C10 1.525(7)
C8 C11 1.533(6)
C12 C14 1.515(7)
C12 C15 1.527(7)
C12 C13 1.536(7)
C16 C17 1.526(5)
C16 C21 1.538(5)
C17 C18 1.521(5)
C18 C19 1.512(6)
C19 C20 1.519(7)
C20 C21 1.527(6)
C22 C27 1.525(5)
C22 C23 1.527(5)
C23 C24 1.513(5)
C24 C25 1.515(6)
C25 C26 1.508(6)
C26 C27 1.510(6)
B200 C217 1.631(5)
B200 C225 1.635(5)
B200 C209 1.638(5)
B200 C201 1.641(5)
C201 C202 1.394(5)
C201 C206 1.414(5)
C202 C203 1.406(5)
C203 C204 1.388(5)
C203 C207 1.487(5)
C204 C205 1.391(5)
C205 C206 1.382(5)
C205 C208 1.490(6)
C207 F3 1.314(5)
C207 F2 1.321(5)
C207 F4 1.325(4)
C208 F6 1.287(4)
C208 F106 1.290(6)
C208 F107 1.300(6)
C208 F7 1.309(5)
C208 F105 1.411(6)
C208 F5 1.421(5)
C209 C214 1.391(5)
C209 C210 1.400(5)
C210 C211 1.391(5)
C211 C212 1.390(5)
C211 C215 1.485(5)
C212 C213 1.392(5)
C213 C214 1.398(5)
C213 C216 1.486(5)
C215 F9 1.338(5)
C215 F10 1.341(4)
C215 F8 1.342(5)
C216 F12 1.329(5)
C216 F11 1.335(5)
C216 F13 1.342(5)
C217 C218 1.397(5)
C217 C222 1.412(5)
C218 C219 1.397(5)
C219 C220 1.386(5)
C219 C223 1.492(5)
C220 C221 1.388(5)
C221 C222 1.381(5)
C221 C224 1.499(5)
C223 F15 1.330(5)
C223 F16 1.331(4)
C223 F14 1.336(4)
C224 F19 1.302(5)
C224 F117 1.312(5)
C224 F119 1.318(5)
C224 F17 1.323(5)
C224 F118 1.361(5)
C224 F18 1.363(5)
C225 C226 1.402(5)
C225 C230 1.405(4)
C226 C227 1.394(5)
C227 C228 1.388(5)
C227 C231 1.492(5)
C228 C229 1.380(5)
C229 C230 1.400(4)
C229 C232 1.497(5)
C231 F21 1.329(5)
C231 F20 1.330(5)
C231 F22 1.332(5)
C232 F23 1.331(4)
C232 F24 1.334(4)
C232 F25 1.342(4)
